data_2203034
loop_
_publ_author_name
'Ramos Silva, Manuela'
'Paix\~ao, Jose A.'
'Matos Beja, Ana'
'Sobral, Abilio J. F. N.'
'Rocha Gonsalves, A. M. d'A.'

_publ_section_title
;
 A new polymorph of 2-bromo-5-hydroxybenzaldehyde
;
_journal_issue 1
_journal_name_full 'Acta Crystallographica Section E'
_journal_page_first o84
_journal_page_last o85
_journal_paper_doi 10.1107/S1600536803028083
_journal_volume 60
_journal_year 2004
_chemical_formula_iupac 'C7 H5 Br O2'
_chemical_formula_moiety 'C7 H5 Br O2'
_chemical_formula_sum 'C7 H5 Br O2'
_chemical_formula_weight 201.01
_chemical_name_systematic
;
2-bromo-5-hydroxybenzaldehyde
;
_space_group_IT_number 14
_symmetry_cell_setting monoclinic
_symmetry_space_group_name_Hall '-P 2ybc'
_symmetry_space_group_name_H-M 'P 1 21/c 1'
_atom_sites_solution_hydrogens geom
_atom_sites_solution_primary direct
_atom_sites_solution_secondary difmap
_audit_creation_method SHELXL-97
_cell_angle_alpha 90.00
_cell_angle_beta 118.66(3)
_cell_angle_gamma 90.00
_cell_formula_units_Z 4
_cell_length_a 11.235(6)
_cell_length_b 4.038(5)
_cell_length_c 17.057(8)
_cell_measurement_reflns_used 25
_cell_measurement_temperature 293(2)
_cell_measurement_theta_max 16.94
_cell_measurement_theta_min 10.37
_cell_volume 679.0(10)
_computing_cell_refinement 'CAD-4 Software'
_computing_data_collection 'CAD-4 Software (Enraf-Nonius, 1989)'
_computing_data_reduction 'HELENA (Spek, 2003)'
_computing_molecular_graphics 'ORTEPII (Johnson, 1976)'
_computing_publication_material SHELXL97
_computing_structure_refinement 'SHELXL97 (Sheldrick, 1997)'
_computing_structure_solution 'SHELXS97 (Sheldrick, 1990)'
_diffrn_ambient_temperature 293(2)
_diffrn_measured_fraction_theta_full 0.971
_diffrn_measured_fraction_theta_max 0.971
_diffrn_measurement_device_type 'Enraf-Nonius CAD-4'
_diffrn_measurement_method 'profile data from \w-2\q'
_diffrn_radiation_monochromator graphite
_diffrn_radiation_source 'fine-focus sealed tube'
_diffrn_radiation_type MoK\a
_diffrn_radiation_wavelength 0.71073
_diffrn_reflns_av_R_equivalents 0.0214
_diffrn_reflns_av_sigmaI/netI 0.0230
_diffrn_reflns_limit_h_max 13
_diffrn_reflns_limit_h_min -13
_diffrn_reflns_limit_k_max 0
_diffrn_reflns_limit_k_min -4
_diffrn_reflns_limit_l_max 20
_diffrn_reflns_limit_l_min -13
_diffrn_reflns_number 1228
_diffrn_reflns_theta_full 25.06
_diffrn_reflns_theta_max 25.06
_diffrn_reflns_theta_min 2.51
_diffrn_standards_decay_% 8
_diffrn_standards_interval_time 180
_diffrn_standards_number 3
_exptl_absorpt_coefficient_mu 5.978
_exptl_absorpt_correction_T_max 0.55
_exptl_absorpt_correction_T_min 0.52
_exptl_absorpt_correction_type psi-scan
_exptl_absorpt_process_details
;
(North et al., 1968)
;
_exptl_crystal_colour pink
_exptl_crystal_density_diffrn 1.966
_exptl_crystal_density_method 'not measured'
_exptl_crystal_description piramid
_exptl_crystal_F_000 392
_exptl_crystal_size_max 0.35
_exptl_crystal_size_mid 0.15
_exptl_crystal_size_min 0.10
_refine_diff_density_max 0.868
_refine_diff_density_min -0.297
_refine_ls_extinction_method none
_refine_ls_goodness_of_fit_ref 1.036
_refine_ls_hydrogen_treatment constr
_refine_ls_matrix_type full
_refine_ls_number_parameters 92
_refine_ls_number_reflns 1172
_refine_ls_number_restraints 0
_refine_ls_restrained_S_all 1.036
_refine_ls_R_factor_all 0.0567
_refine_ls_R_factor_gt 0.0302
_refine_ls_shift/su_max 0.000
_refine_ls_shift/su_mean 0.000
_refine_ls_structure_factor_coef Fsqd
_refine_ls_weighting_details 'calc w = 1/[\s^2^(Fo^2^)+(0.0407P)^2^+1.0851P] where P = (Fo^2^+2Fc^2^)/3'
_refine_ls_weighting_scheme calc
_refine_ls_wR_factor_gt 0.0718
_refine_ls_wR_factor_ref 0.0825
_reflns_number_gt 866
_reflns_number_total 1172
_reflns_threshold_expression I>2\s(I)
_cod_data_source_file ac6074.cif
_cod_data_source_block I
_cod_original_sg_symbol_H-M 'P 21/c'
_cod_database_code 2203034
_cod_database_fobs_code 2203034

loop_
_symmetry_equiv_pos_as_xyz
'x, y, z'
'-x, y+1/2, -z+1/2'
'-x, -y, -z'
'x, -y-1/2, z-1/2'

loop_
_atom_site_label
_atom_site_fract_x
_atom_site_fract_y
_atom_site_fract_z
_atom_site_U_iso_or_equiv
_atom_site_adp_type
_atom_site_calc_flag
_atom_site_refinement_flags
_atom_site_occupancy
_atom_site_type_symbol
Br1 0.27698(5) 0.76907(12) -0.14132(3) 0.04613(19) Uani d . 1 Br
O2 0.2831(3) 0.2794(9) 0.19517(19) 0.0540(9) Uani d . 1 O
H2 0.2123 0.1859 0.1847 0.081 Uiso calc R 1 H
O1 -0.0367(3) 0.1222(10) -0.1363(2) 0.0588(10) Uani d . 1 O
C2 0.2736(4) 0.6037(11) -0.0378(3) 0.0378(9) Uani d . 1 C
C1 0.1645(4) 0.4180(10) -0.0444(3) 0.0351(9) Uani d . 1 C
C5 0.2755(4) 0.3857(13) 0.1168(3) 0.0410(10) Uani d . 1 C
C7 0.0487(5) 0.3182(12) -0.1303(3) 0.0443(11) Uani d . 1 C
H7 0.0408 0.4107 -0.1825 0.053 Uiso calc R 1 H
C3 0.3821(5) 0.6768(11) 0.0446(3) 0.0439(11) Uani d . 1 C
H3 0.4543 0.8003 0.0481 0.053 Uiso calc R 1 H
C6 0.1675(4) 0.3124(11) 0.0345(3) 0.0388(10) Uani d . 1 C
H6 0.0952 0.1904 0.0314 0.047 Uiso calc R 1 H
C4 0.3841(5) 0.5674(12) 0.1223(3) 0.0457(11) Uani d . 1 C
H4 0.4578 0.6155 0.1777 0.055 Uiso calc R 1 H

loop_
_atom_site_aniso_label
_atom_site_aniso_U_11
_atom_site_aniso_U_22
_atom_site_aniso_U_33
_atom_site_aniso_U_12
_atom_site_aniso_U_13
_atom_site_aniso_U_23
Br1 0.0537(3) 0.0464(3) 0.0460(3) -0.0043(3) 0.0301(2) 0.0001(3)
O2 0.0552(19) 0.069(2) 0.0363(16) -0.0057(19) 0.0212(14) 0.0051(18)
O1 0.0403(17) 0.083(2) 0.0430(18) -0.0203(19) 0.0117(15) 0.0028(18)
C2 0.044(2) 0.033(2) 0.042(2) 0.0012(19) 0.025(2) -0.002(2)
C1 0.032(2) 0.033(2) 0.037(2) 0.0026(18) 0.0135(17) 0.0002(19)
C5 0.044(2) 0.041(2) 0.036(2) 0.002(2) 0.017(2) -0.0027(19)
C7 0.043(2) 0.051(3) 0.035(2) 0.002(2) 0.0155(19) 0.006(2)
C3 0.043(2) 0.039(3) 0.049(2) -0.006(2) 0.021(2) -0.006(2)
C6 0.035(2) 0.041(3) 0.042(2) -0.0019(19) 0.0189(18) 0.000(2)
C4 0.046(3) 0.045(3) 0.038(2) -0.003(2) 0.015(2) -0.008(2)

loop_
_atom_type_symbol
_atom_type_description
_atom_type_scat_dispersion_real
_atom_type_scat_dispersion_imag
_atom_type_scat_source
C C 0.0033 0.0016 'International Tables Vol C Tables 4.2.6.8 and 6.1.1.4'
Br Br -0.2901 2.4595 'International Tables Vol C Tables 4.2.6.8 and 6.1.1.4'
O O 0.0106 0.0060 'International Tables Vol C Tables 4.2.6.8 and 6.1.1.4'
H H 0.0000 0.0000 'International Tables Vol C Tables 4.2.6.8 and 6.1.1.4'

loop_
_geom_angle_atom_site_label_1
_geom_angle_atom_site_label_2
_geom_angle_atom_site_label_3
_geom_angle
_geom_angle_publ_flag
C5 O2 H2 109.5 ?
C3 C2 C1 120.6(4) ?
C3 C2 Br1 118.0(3) yes
C1 C2 Br1 121.4(3) yes
C2 C1 C6 118.2(4) ?
C2 C1 C7 123.4(4) ?
C6 C1 C7 118.4(4) ?
O2 C5 C6 122.7(4) ?
O2 C5 C4 117.3(4) ?
C6 C5 C4 120.0(4) ?
O1 C7 C1 123.3(4) yes
O1 C7 H7 118.3 ?
C1 C7 H7 118.3 ?
C2 C3 C4 120.5(4) ?
C2 C3 H3 119.8 ?
C4 C3 H3 119.8 ?
C5 C6 C1 121.2(4) ?
C5 C6 H6 119.4 ?
C1 C6 H6 119.4 ?
C3 C4 C5 119.5(4) ?
C3 C4 H4 120.3 ?
C5 C4 H4 120.3 ?

loop_
_geom_bond_atom_site_label_1
_geom_bond_atom_site_label_2
_geom_bond_distance
_geom_bond_publ_flag
Br1 C2 1.905(4) yes
O2 C5 1.367(5) yes
O2 H2 0.8200 ?
O1 C7 1.209(6) yes
C2 C3 1.380(6) ?
C2 C1 1.395(6) ?
C1 C6 1.397(6) ?
C1 C7 1.474(6) ?
C5 C6 1.377(6) ?
C5 C4 1.388(7) ?
C7 H7 0.9300 ?
C3 C4 1.387(6) ?
C3 H3 0.9300 ?
C6 H6 0.9300 ?
C4 H4 0.9300 ?

loop_
_geom_hbond_atom_site_label_D
_geom_hbond_atom_site_label_H
_geom_hbond_atom_site_label_A
_geom_hbond_site_symmetry_A
_geom_hbond_distance_DH
_geom_hbond_distance_HA
_geom_hbond_distance_DA
_geom_hbond_angle_DHA
O2 H2 O1 3 0.82 2.14 2.939(5) 167

loop_
_geom_torsion_atom_site_label_1
_geom_torsion_atom_site_label_2
_geom_torsion_atom_site_label_3
_geom_torsion_atom_site_label_4
_geom_torsion
_geom_torsion_publ_flag
C3 C2 C1 C6 0.8(7) ?
Br1 C2 C1 C6 -178.3(3) yes
C3 C2 C1 C7 -177.1(4) ?
Br1 C2 C1 C7 3.8(6) yes
C2 C1 C7 O1 170.0(5) yes
C6 C1 C7 O1 -7.9(7) yes
C1 C2 C3 C4 -0.2(7) ?
Br1 C2 C3 C4 179.0(3) yes
O2 C5 C6 C1 -178.4(4) yes
C4 C5 C6 C1 -0.1(7) ?
C2 C1 C6 C5 -0.7(7) ?
C7 C1 C6 C5 177.3(4) yes
C2 C3 C4 C5 -0.6(7) ?
O2 C5 C4 C3 179.1(4) ?
C6 C5 C4 C3 0.7(7) ?

loop_
_cod_related_entry_id
_cod_related_entry_database
_cod_related_entry_code
1 ChemSpider 343152
